data_2232171
loop_
_publ_author_name
'W\"ohlert, Susanne'
'Jess, Inke'
'N\"ather, Christian'

_publ_section_title
;
 <i>catena</i>-Poly[(<i>E</i>)-4,4'-(ethane-1,2-diyl)dipyridinium
 [[bis(thiocyanato-\k<i>N</i>)ferrate(II)]-di-\m-thiocyanato-\k^2^<i>N</i>:<i>S</i>;\k^2^<i>S</i>:<i>N</i>]]
;
_journal_coeditor_code BT5657
_journal_issue 11
_journal_name_full 'Acta Crystallographica Section E'
_journal_page_first m1503
_journal_paper_doi 10.1107/S1600536811039924
_journal_volume 67
_journal_year 2011
_chemical_formula_iupac '(C12 H14 N2) [Fe (N C S)4]'
_chemical_formula_moiety 'C12 H14 N2 2+, C4 Fe N4 S4 2-'
_chemical_formula_sum 'C16 H14 Fe N6 S4'
_chemical_formula_weight 474.42
_chemical_name_systematic
;
<i>catena</i>-Poly[(<i>E</i>)-4,4'-(ethane-1,2-diyl)dipyridinium
[[bis(thiocyanato-\k<i>N</i>)ferrate(II)]-di-\m-thiocyanato-
\k^2^<i>N</i>:<i>S</i>;\k^2^<i>S</i>:<i>N</i>]]
;
_space_group_IT_number 2
_symmetry_cell_setting triclinic
_symmetry_space_group_name_Hall '-P 1'
_symmetry_space_group_name_H-M 'P -1'
_atom_sites_solution_hydrogens geom
_atom_sites_solution_primary direct
_atom_sites_solution_secondary difmap
_audit_creation_method SHELXL-97
_cell_angle_alpha 105.586(5)
_cell_angle_beta 103.633(5)
_cell_angle_gamma 101.383(5)
_cell_formula_units_Z 1
_cell_length_a 5.6818(3)
_cell_length_b 9.0957(6)
_cell_length_c 10.9259(7)
_cell_measurement_reflns_used 7638
_cell_measurement_temperature 293(2)
_cell_measurement_theta_max 26.50
_cell_measurement_theta_min 2.03
_cell_volume 507.65(6)
_computing_cell_refinement 'X-AREA (Stoe & Cie, 2008)'
_computing_data_collection 'X-AREA (Stoe & Cie, 2008)'
_computing_data_reduction 'X-AREA (Stoe & Cie, 2008)'
_computing_molecular_graphics
;
XP in <i>SHELXTL</i> (Sheldrick, 2008) and <i>DIAMOND</i> (Brandenburg,
1999)
;
_computing_publication_material 'XCIF in <i>SHELXTL</i> (Sheldrick, 2008)'
_computing_structure_refinement 'SHELXL97 (Sheldrick, 2008)'
_computing_structure_solution 'SHELXS97 (Sheldrick, 2008)'
_diffrn_ambient_temperature 293(2)
_diffrn_measured_fraction_theta_full 0.999
_diffrn_measured_fraction_theta_max 0.999
_diffrn_measurement_device_type 'Stoe IPDS-2'
_diffrn_measurement_method \w
_diffrn_radiation_monochromator graphite
_diffrn_radiation_source 'fine-focus sealed tube'
_diffrn_radiation_type MoK\a
_diffrn_radiation_wavelength 0.71073
_diffrn_reflns_av_R_equivalents 0.0297
_diffrn_reflns_av_sigmaI/netI 0.0228
_diffrn_reflns_limit_h_max 6
_diffrn_reflns_limit_h_min -7
_diffrn_reflns_limit_k_max 11
_diffrn_reflns_limit_k_min -11
_diffrn_reflns_limit_l_max 13
_diffrn_reflns_limit_l_min -13
_diffrn_reflns_number 7638
_diffrn_reflns_theta_full 26.50
_diffrn_reflns_theta_max 26.50
_diffrn_reflns_theta_min 2.03
_diffrn_standards_decay_% 0
_diffrn_standards_interval_time 0
_diffrn_standards_number 0
_exptl_absorpt_coefficient_mu 1.168
_exptl_absorpt_correction_T_max 0.8987
_exptl_absorpt_correction_T_min 0.8059
_exptl_absorpt_correction_type numerical
_exptl_absorpt_process_details '(X-SHAPE and X-RED32; Stoe & Cie, 2008)'
_exptl_crystal_colour red
_exptl_crystal_density_diffrn 1.552
_exptl_crystal_density_method 'not measured'
_exptl_crystal_description block
_exptl_crystal_F_000 242
_exptl_crystal_size_max 0.19
_exptl_crystal_size_mid 0.15
_exptl_crystal_size_min 0.09
_refine_diff_density_max 0.255
_refine_diff_density_min -0.402
_refine_ls_extinction_method none
_refine_ls_goodness_of_fit_ref 1.029
_refine_ls_hydrogen_treatment constr
_refine_ls_matrix_type full
_refine_ls_number_parameters 124
_refine_ls_number_reflns 2101
_refine_ls_number_restraints 0
_refine_ls_restrained_S_all 1.029
_refine_ls_R_factor_all 0.0325
_refine_ls_R_factor_gt 0.0262
_refine_ls_shift/su_max 0.000
_refine_ls_shift/su_mean 0.000
_refine_ls_structure_factor_coef Fsqd
_refine_ls_weighting_details 'calc w=1/[\s^2^(Fo^2^)+(0.0393P)^2^+0.0464P] where P=(Fo^2^+2Fc^2^)/3'
_refine_ls_weighting_scheme calc
_refine_ls_wR_factor_gt 0.0611
_refine_ls_wR_factor_ref 0.0630
_reflns_number_gt 1838
_reflns_number_total 2101
_reflns_threshold_expression I>2\s(I)
_cod_data_source_file bt5657.cif
_cod_data_source_block I
_cod_original_cell_volume 507.65(5)
_cod_database_code 2232171
_cod_database_fobs_code 2232171

loop_
_symmetry_equiv_pos_as_xyz
'x, y, z'
'-x, -y, -z'

loop_
_atom_site_type_symbol
_atom_site_label
_atom_site_fract_x
_atom_site_fract_y
_atom_site_fract_z
_atom_site_U_iso_or_equiv
_atom_site_adp_type
_atom_site_calc_flag
_atom_site_refinement_flags
_atom_site_occupancy
_atom_site_symmetry_multiplicity
Fe Fe1 0.5000 0.5000 0.5000 0.02833(10) Uani d S 1 2
N N1 0.4723(3) 0.45516(18) 0.29744(15) 0.0398(3) Uani d . 1 1
C C1 0.5464(3) 0.40682(18) 0.20845(16) 0.0311(3) Uani d . 1 1
S S1 0.64953(10) 0.33771(7) 0.08533(5) 0.04980(14) Uani d . 1 1
N N2 0.2339(3) 0.63622(17) 0.48892(15) 0.0356(3) Uani d . 1 1
C C2 0.0753(3) 0.69028(18) 0.51257(15) 0.0283(3) Uani d . 1 1
S S2 -0.14718(8) 0.76903(5) 0.54918(5) 0.03592(12) Uani d . 1 1
N N10 0.4056(3) 0.77059(17) 0.27628(15) 0.0384(3) Uani d . 1 1
H H10A 0.4891 0.7200 0.3178 0.046 Uiso calc R 1 1
C C10 0.5213(3) 0.9178(2) 0.28629(19) 0.0413(4) Uani d . 1 1
H H10 0.6894 0.9642 0.3374 0.050 Uiso calc R 1 1
C C11 0.3919(4) 1.0005(2) 0.22104(18) 0.0399(4) Uani d . 1 1
H H11 0.4724 1.1029 0.2273 0.048 Uiso calc R 1 1
C C12 0.1399(3) 0.9314(2) 0.14537(16) 0.0333(4) Uani d . 1 1
C C13 0.0289(3) 0.7782(2) 0.13838(18) 0.0390(4) Uani d . 1 1
H H13 -0.1393 0.7289 0.0886 0.047 Uiso calc R 1 1
C C14 0.1652(4) 0.6990(2) 0.20418(19) 0.0410(4) Uani d . 1 1
H H14 0.0905 0.5958 0.1986 0.049 Uiso calc R 1 1
C C15 -0.0056(4) 1.0190(2) 0.07142(17) 0.0416(4) Uani d . 1 1
H H15A 0.0637 1.1324 0.1177 0.050 Uiso calc R 1 1
H H15B -0.1800 0.9896 0.0701 0.050 Uiso calc R 1 1

loop_
_atom_site_aniso_label
_atom_site_aniso_U_11
_atom_site_aniso_U_22
_atom_site_aniso_U_33
_atom_site_aniso_U_12
_atom_site_aniso_U_13
_atom_site_aniso_U_23
Fe1 0.02747(17) 0.03565(18) 0.03103(17) 0.01680(13) 0.01363(13) 0.01564(13)
N1 0.0459(9) 0.0434(8) 0.0355(8) 0.0179(7) 0.0150(7) 0.0153(6)
C1 0.0323(8) 0.0272(7) 0.0324(8) 0.0078(6) 0.0059(7) 0.0116(6)
S1 0.0492(3) 0.0540(3) 0.0424(3) 0.0118(2) 0.0221(2) 0.0048(2)
N2 0.0292(7) 0.0391(7) 0.0465(8) 0.0149(6) 0.0158(6) 0.0192(6)
C2 0.0246(7) 0.0288(7) 0.0327(8) 0.0073(6) 0.0078(6) 0.0130(6)
S2 0.0281(2) 0.0341(2) 0.0472(2) 0.01455(16) 0.01351(18) 0.01003(18)
N10 0.0410(8) 0.0391(8) 0.0416(8) 0.0172(6) 0.0088(7) 0.0226(6)
C10 0.0339(9) 0.0418(9) 0.0442(10) 0.0083(7) 0.0028(8) 0.0173(8)
C11 0.0460(10) 0.0306(8) 0.0422(9) 0.0093(7) 0.0082(8) 0.0161(7)
C12 0.0414(9) 0.0376(8) 0.0270(7) 0.0192(7) 0.0115(7) 0.0135(7)
C13 0.0336(9) 0.0424(9) 0.0391(9) 0.0082(7) 0.0061(7) 0.0165(8)
C14 0.0449(10) 0.0343(9) 0.0450(10) 0.0072(7) 0.0115(8) 0.0198(8)
C15 0.0517(11) 0.0469(10) 0.0369(9) 0.0292(9) 0.0128(8) 0.0204(8)

loop_
_atom_type_symbol
_atom_type_description
_atom_type_scat_dispersion_real
_atom_type_scat_dispersion_imag
_atom_type_scat_source
C C 0.0033 0.0016 'International Tables Vol C Tables 4.2.6.8 and 6.1.1.4'
H H 0.0000 0.0000 'International Tables Vol C Tables 4.2.6.8 and 6.1.1.4'
Fe Fe 0.3463 0.8444 'International Tables Vol C Tables 4.2.6.8 and 6.1.1.4'
N N 0.0061 0.0033 'International Tables Vol C Tables 4.2.6.8 and 6.1.1.4'
S S 0.1246 0.1234 'International Tables Vol C Tables 4.2.6.8 and 6.1.1.4'

loop_
_geom_angle_atom_site_label_1
_geom_angle_atom_site_label_2
_geom_angle_atom_site_label_3
_geom_angle_site_symmetry_1
_geom_angle_site_symmetry_3
_geom_angle
_geom_angle_publ_flag
N1 Fe1 N1 2_666 . 180.0000(10) y
N1 Fe1 N2 2_666 2_666 91.94(6) ?
N1 Fe1 N2 . 2_666 88.06(6) ?
N1 Fe1 N2 2_666 . 88.06(6) y
N1 Fe1 N2 . . 91.94(6) y
N2 Fe1 N2 2_666 . 180.0000(10) ?
N1 Fe1 S2 2_666 2_566 86.79(4) ?
N1 Fe1 S2 . 2_566 93.21(4) ?
N2 Fe1 S2 2_666 2_566 86.73(4) y
N2 Fe1 S2 . 2_566 93.27(4) ?
N1 Fe1 S2 2_666 1_655 93.21(4) ?
N1 Fe1 S2 . 1_655 86.79(4) y
N2 Fe1 S2 2_666 1_655 93.27(4) ?
N2 Fe1 S2 . 1_655 86.73(4) ?
S2 Fe1 S2 2_566 1_655 180.000(13) ?
C1 N1 Fe1 . . 149.29(13) ?
N1 C1 S1 . . 179.28(15) ?
C2 N2 Fe1 . . 158.76(13) ?
N2 C2 S2 . . 178.92(16) ?
C2 S2 Fe1 . 1_455 98.29(6) ?
C14 N10 C10 . . 122.34(15) ?
C14 N10 H10A . . 118.8 ?
C10 N10 H10A . . 118.8 ?
N10 C10 C11 . . 119.77(16) ?
N10 C10 H10 . . 120.1 ?
C11 C10 H10 . . 120.1 ?
C10 C11 C12 . . 120.07(16) ?
C10 C11 H11 . . 120.0 ?
C12 C11 H11 . . 120.0 ?
C13 C12 C11 . . 117.78(15) ?
C13 C12 C15 . . 121.12(16) ?
C11 C12 C15 . . 121.09(16) ?
C14 C13 C12 . . 120.42(16) ?
C14 C13 H13 . . 119.8 ?
C12 C13 H13 . . 119.8 ?
N10 C14 C13 . . 119.63(16) ?
N10 C14 H14 . . 120.2 ?
C13 C14 H14 . . 120.2 ?
C12 C15 C15 . 2_575 111.35(18) ?
C12 C15 H15A . . 109.4 ?
C15 C15 H15A 2_575 . 109.4 ?
C12 C15 H15B . . 109.4 ?
C15 C15 H15B 2_575 . 109.4 ?
H15A C15 H15B . . 108.0 ?

loop_
_geom_bond_atom_site_label_1
_geom_bond_atom_site_label_2
_geom_bond_site_symmetry_2
_geom_bond_distance
_geom_bond_publ_flag
Fe1 N1 2_666 2.1011(15) ?
Fe1 N1 . 2.1011(15) y
Fe1 N2 2_666 2.1376(14) ?
Fe1 N2 . 2.1376(14) y
Fe1 S2 2_566 2.6729(5) ?
Fe1 S2 1_655 2.6729(5) y
N1 C1 . 1.163(2) ?
C1 S1 . 1.6157(18) ?
N2 C2 . 1.156(2) ?
C2 S2 . 1.6472(16) ?
S2 Fe1 1_455 2.6729(5) ?
N10 C14 . 1.333(2) ?
N10 C10 . 1.333(2) ?
N10 H10A . 0.8600 ?
C10 C11 . 1.369(2) ?
C10 H10 . 0.9300 ?
C11 C12 . 1.391(3) ?
C11 H11 . 0.9300 ?
C12 C13 . 1.385(2) ?
C12 C15 . 1.504(2) ?
C13 C14 . 1.368(3) ?
C13 H13 . 0.9300 ?
C14 H14 . 0.9300 ?
C15 C15 2_575 1.525(4) ?
C15 H15A . 0.9700 ?
C15 H15B . 0.9700 ?

loop_
_geom_hbond_atom_site_label_D
_geom_hbond_atom_site_label_H
_geom_hbond_atom_site_label_A
_geom_hbond_site_symmetry_A
_geom_hbond_distance_DH
_geom_hbond_distance_HA
_geom_hbond_distance_DA
_geom_hbond_angle_DHA
N10 H10A N1 . 0.86 2.34 3.029(2) 137.4
N10 H10A S2 1_655 0.86 2.73 3.4369(15) 141.0
